data_4101180
_journal_name_full 'Journal of the American Chemical Society'
_journal_paper_doi 10.1021/ja056694z
_journal_year 2006
_chemical_absolute_configuration ad
_chemical_formula_moiety 'C28 H32 N3 Pt, C F3 O3 S'
_chemical_formula_sum 'C29 H32 F3 N3 O3 Pt S'
_chemical_formula_weight 754.74
_space_group_IT_number 43
_space_group_name_Hall 'F 2 -2d'
_space_group_name_H-M_alt 'F d d 2'
_symmetry_cell_setting orthorhombic
_symmetry_space_group_name_Hall 'F 2 -2d'
_symmetry_space_group_name_H-M 'F d d 2'
_cell_angle_alpha 90
_cell_angle_beta 90
_cell_angle_gamma 90
_cell_formula_units_Z 16
_cell_length_a 18.344(7)
_cell_length_b 45.211(11)
_cell_length_c 14.761(7)
_cell_measurement_temperature 105
_cell_volume 12242(8)
_diffrn_ambient_temperature 105
_exptl_crystal_density_diffrn 1.638
_reflns_limit_h_max 24
_reflns_limit_h_min 0
_reflns_limit_k_max 60
_reflns_limit_k_min 0
_reflns_limit_l_max 19
_reflns_limit_l_min -19
_oxford_diffrn_Wilson_B_factor 2.19
_oxford_diffrn_Wilson_scale 287.49
_oxford_refine_ls_scale 0.05794(5)
_cod_depositor_comments
;
The following automatic conversions were performed:
'_symmetry_cell_setting' value 'Orthorhombic' changed to 'orthorhombic'
according to '/home/saulius/struct/CIF-dictionaries/cif_core.dic'
dictionary named 'cif_core.dic' version 2.4.1 from 2010-06-29.

Automatic conversion script
Id: cif_fix_enum 1527 2010-12-29 10:47:43Z saulius 
;
_cod_original_sg_symbol_H-M 'F d d 2 '
_cod_original_formula_sum 'C29 H32 F3 N3 O3 Pt1 S1'
_cod_database_code 4101180

loop_
_symmetry_equiv_pos_as_xyz
x,y,z
x,y+1/2,z+1/2
x+1/2,y,z+1/2
x+1/2,y+1/2,z
-x+1/4,y+1/4,z+1/4
-x+1/4,y+3/4,z+3/4
-x+3/4,y+1/4,z+3/4
-x+3/4,y+3/4,z+1/4
x+1/4,-y+1/4,z+1/4
x+1/4,-y+3/4,z+3/4
x+3/4,-y+1/4,z+3/4
x+3/4,-y+3/4,z+1/4
-x+1/2,-y,z+1/2
-x+1/2,-y+1/2,z+1
-x+1,-y,z+1
-x+1,-y+1/2,z+1/2

loop_
_atom_site_label
_atom_site_type_symbol
_atom_site_fract_x
_atom_site_fract_y
_atom_site_fract_z
_atom_site_U_iso_or_equiv
_atom_site_occupancy
_atom_site_adp_type
_atom_site_refinement_flags_posn
_atom_site_refinement_flags_adp
_atom_site_refinement_flags_occupancy
_atom_site_disorder_assembly
_atom_site_disorder_group
_atom_site_attached_hydrogens
Pt1 Pt 0.116600(8) 0.055209(3) 0.27630(5) 0.0261 1.0000 Uani . . . . . .
S1 S 0.16718(6) 0.17751(3) 0.17180(9) 0.0310 1.0000 Uani . . . . . .
F1 F 0.1932(2) 0.17960(13) -0.0027(2) 0.0807 1.0000 Uani . . . . . .
F2 F 0.2901(2) 0.17585(12) 0.0782(3) 0.0786 1.0000 Uani . . . . . .
F3 F 0.2333(3) 0.21713(10) 0.0710(3) 0.0854 1.0000 Uani . . . . . .
O1 O 0.1648(2) 0.14575(7) 0.1659(3) 0.0405 1.0000 Uani . . . . . .
O2 O 0.0996(2) 0.19239(9) 0.1532(3) 0.0469 1.0000 Uani . . . . . .
O3 O 0.2080(2) 0.18827(8) 0.2484(2) 0.0413 1.0000 Uani . . . . . .
N1 N 0.0376(2) 0.08447(9) 0.2447(3) 0.0275 1.0000 Uani . . . . . .
N2 N 0.1388(2) 0.06411(8) 0.1409(2) 0.0230 1.0000 Uani . . . . . .
N3 N 0.1991(2) 0.02752(8) 0.2915(2) 0.0303 1.0000 Uani . . . . . .
C1 C 0.0440(2) 0.09754(9) 0.1662(3) 0.0247 1.0000 Uani . . . . . .
C2 C 0.1032(2) 0.08585(9) 0.1059(3) 0.0244 1.0000 Uani . . . . . .
C3 C 0.1154(2) 0.09907(10) 0.0142(3) 0.0284 1.0000 Uani . . . . . .
C4 C -0.0053(3) 0.12120(10) 0.1337(3) 0.0296 1.0000 Uani . . . . . .
C5 C -0.0237(2) 0.09095(10) 0.3023(3) 0.0285 1.0000 Uani . . . . . .
C6 C -0.0859(2) 0.07264(10) 0.2925(3) 0.0331 1.0000 Uani . . . . . .
C7 C -0.1451(3) 0.07901(14) 0.3493(4) 0.0426 1.0000 Uani . . . . . .
C8 C -0.1433(3) 0.10168(14) 0.4105(4) 0.0464 1.0000 Uani . . . . . .
C9 C -0.0818(3) 0.11875(13) 0.4197(4) 0.0439 1.0000 Uani . . . . . .
C10 C -0.0207(3) 0.11341(12) 0.3646(3) 0.0344 1.0000 Uani . . . . . .
C11 C -0.0869(3) 0.04766(13) 0.2258(4) 0.0445 1.0000 Uani . . . . . .
C12 C 0.0480(3) 0.13197(14) 0.3752(4) 0.0515 1.0000 Uani . . . . . .
C14 C 0.1948(2) 0.04879(9) 0.0921(3) 0.0226 1.0000 Uani . . . . . .
C15 C 0.1756(2) 0.02177(9) 0.0518(3) 0.0275 1.0000 Uani . . . . . .
C16 C 0.2318(2) 0.00463(10) 0.0138(3) 0.0331 1.0000 Uani . . . . . .
C17 C 0.3035(2) 0.01490(10) 0.0161(4) 0.0357 1.0000 Uani . . . . . .
C18 C 0.3210(2) 0.04150(11) 0.0559(3) 0.0332 1.0000 Uani . . . . . .
C19 C 0.2664(2) 0.05887(10) 0.0960(3) 0.0265 1.0000 Uani . . . . . .
C20 C 0.0975(3) 0.01116(11) 0.0518(4) 0.0394 1.0000 Uani . . . . . .
C21 C 0.2859(3) 0.08730(11) 0.1452(4) 0.0388 1.0000 Uani . . . . . .
C22 C 0.2492(3) 0.01323(10) 0.2884(3) 0.0330 1.0000 Uani . . . . . .
C23 C 0.3153(3) -0.00491(12) 0.2830(5) 0.0458 1.0000 Uani . . . . . .
C25 C 0.0993(3) 0.05128(5) 0.4106(4) 0.0593 1.0000 Uani D U . . . .
C26 C 0.0362(3) 0.04052(6) 0.4513(3) 0.0732 1.0000 Uani D U . . . .
C27 C 0.0290(3) 0.03949(6) 0.5465(3) 0.0755 1.0000 Uani D U . . . .
C28 C 0.0866(3) 0.04952(6) 0.6010(4) 0.0736 1.0000 Uani D U . . . .
C29 C 0.1513(4) 0.06048(7) 0.5635(4) 0.0712 1.0000 Uani D U . . . .
C30 C 0.1552(4) 0.06092(7) 0.4687(3) 0.0643 1.0000 Uani D U . . . .
C31 C 0.2233(3) 0.18780(15) 0.0751(4) 0.0490 1.0000 Uani . . . . . .
H31 H 0.0753 0.0969 -0.0280 0.0434 1.0000 Uiso R . . . . .
H32 H 0.1284 0.1196 0.0147 0.0431 1.0000 Uiso R . . . . .
H33 H 0.1557 0.0902 -0.0169 0.0428 1.0000 Uiso R . . . . .
H41 H -0.0414 0.1263 0.1769 0.0437 1.0000 Uiso R . . . . .
H42 H -0.0300 0.1146 0.0791 0.0436 1.0000 Uiso R . . . . .
H43 H 0.0220 0.1383 0.1155 0.0438 1.0000 Uiso R . . . . .
H71 H -0.1868 0.0676 0.3435 0.0514 1.0000 Uiso R . . . . .
H81 H -0.1842 0.1063 0.4440 0.0561 1.0000 Uiso R . . . . .
H91 H -0.0817 0.1342 0.4605 0.0527 1.0000 Uiso R . . . . .
H111 H -0.1307 0.0367 0.2263 0.0671 1.0000 Uiso R . . . . .
H112 H -0.0464 0.0342 0.2319 0.0666 1.0000 Uiso R . . . . .
H113 H -0.0823 0.0550 0.1636 0.0670 1.0000 Uiso R . . . . .
H121 H 0.0473 0.1442 0.4276 0.0771 1.0000 Uiso R . . . . .
H122 H 0.0911 0.1190 0.3739 0.0771 1.0000 Uiso R . . . . .
H123 H 0.0532 0.1451 0.3214 0.0767 1.0000 Uiso R . . . . .
H161 H 0.2205 -0.0134 -0.0161 0.0399 1.0000 Uiso R . . . . .
H171 H 0.3396 0.0036 -0.0123 0.0432 1.0000 Uiso R . . . . .
H181 H 0.3695 0.0483 0.0539 0.0399 1.0000 Uiso R . . . . .
H201 H 0.0951 -0.0083 0.0250 0.0585 1.0000 Uiso R . . . . .
H202 H 0.0765 0.0104 0.1091 0.0589 1.0000 Uiso R . . . . .
H203 H 0.0673 0.0230 0.0126 0.0588 1.0000 Uiso R . . . . .
H211 H 0.3367 0.0922 0.1311 0.0577 1.0000 Uiso R . . . . .
H212 H 0.2775 0.0860 0.2081 0.0578 1.0000 Uiso R . . . . .
H213 H 0.2548 0.1022 0.1188 0.0582 1.0000 Uiso R . . . . .
H231 H 0.3318 -0.0116 0.3381 0.0694 1.0000 Uiso R . . . . .
H232 H 0.3538 0.0054 0.2506 0.0696 1.0000 Uiso R . . . . .
H233 H 0.3041 -0.0219 0.2454 0.0692 1.0000 Uiso R . . . . .
H261 H -0.0003 0.0327 0.4104 0.0881 1.0000 Uiso R . . . . .
H271 H -0.0133 0.0315 0.5710 0.0919 1.0000 Uiso R . . . . .
H281 H 0.0812 0.0492 0.6632 0.0879 1.0000 Uiso R . . . . .
H291 H 0.1917 0.0667 0.5982 0.0851 1.0000 Uiso R . . . . .
H301 H 0.1981 0.0672 0.4395 0.0769 1.0000 Uiso R . . . . .

loop_
_atom_site_aniso_label
_atom_site_aniso_U_11
_atom_site_aniso_U_22
_atom_site_aniso_U_33
_atom_site_aniso_U_23
_atom_site_aniso_U_13
_atom_site_aniso_U_12
Pt1 0.02611(7) 0.02645(7) 0.02569(7) 0.00459(6) 0.00287(7) 0.00384(6)
S1 0.0305(5) 0.0273(5) 0.0351(5) 0.0001(4) 0.0022(5) -0.0004(4)
F1 0.065(3) 0.142(4) 0.0351(18) 0.010(2) -0.0056(17) -0.022(3)
F2 0.043(2) 0.141(4) 0.052(2) 0.028(2) 0.0132(17) 0.018(2)
F3 0.081(3) 0.071(3) 0.104(3) 0.045(3) 0.012(3) -0.020(2)
O1 0.049(2) 0.0262(17) 0.046(2) -0.0039(15) 0.0026(16) -0.0009(15)
O2 0.037(2) 0.045(2) 0.059(3) 0.0043(18) 0.0015(18) 0.0082(17)
O3 0.051(2) 0.0364(19) 0.0362(19) -0.0086(15) -0.0028(15) -0.0038(16)
N1 0.0227(17) 0.0310(19) 0.0288(17) -0.0014(14) 0.0012(13) 0.0043(15)
N2 0.0264(17) 0.0226(16) 0.0200(16) -0.0003(14) 0.0047(13) 0.0022(14)
N3 0.0363(18) 0.0265(17) 0.028(2) 0.0037(14) -0.0001(14) 0.0048(15)
C1 0.0232(18) 0.025(2) 0.0258(19) -0.0001(16) -0.0003(15) 0.0000(15)
C2 0.0264(19) 0.0181(18) 0.029(2) 0.0014(15) -0.0012(16) 0.0019(15)
C3 0.037(2) 0.028(2) 0.021(2) -0.0012(17) 0.0016(18) 0.0030(15)
C4 0.028(2) 0.028(2) 0.033(2) 0.0028(18) 0.0002(18) 0.0071(17)
C5 0.0228(18) 0.034(2) 0.029(2) 0.0033(16) 0.0042(15) 0.0037(17)
C6 0.026(2) 0.031(2) 0.042(3) 0.0086(19) 0.0016(18) -0.0026(17)
C7 0.028(2) 0.056(3) 0.044(3) 0.014(3) 0.005(2) -0.006(2)
C8 0.037(3) 0.061(4) 0.041(3) 0.009(3) 0.017(2) 0.009(3)
C9 0.046(3) 0.048(3) 0.038(3) -0.003(2) 0.014(2) 0.007(2)
C10 0.028(2) 0.042(3) 0.033(2) -0.004(2) 0.0028(18) 0.0022(19)
C11 0.039(3) 0.049(3) 0.046(3) -0.004(2) 0.002(2) -0.012(2)
C12 0.040(3) 0.055(4) 0.059(4) -0.023(3) 0.003(3) -0.009(3)
C14 0.0231(19) 0.0239(19) 0.0209(17) 0.0005(15) 0.0035(15) 0.0024(15)
C15 0.032(2) 0.024(2) 0.027(2) -0.0016(15) -0.0006(15) 0.0024(16)
C16 0.039(2) 0.026(2) 0.034(2) -0.006(2) -0.001(2) 0.0076(17)
C17 0.033(2) 0.038(2) 0.037(2) -0.003(2) 0.006(2) 0.0109(17)
C18 0.026(2) 0.035(2) 0.038(2) -0.0021(19) 0.0048(17) 0.0039(18)
C19 0.0233(19) 0.027(2) 0.029(2) -0.0025(16) 0.0013(16) 0.0001(16)
C20 0.037(2) 0.024(2) 0.057(3) -0.008(2) -0.006(2) -0.0014(19)
C21 0.037(3) 0.033(3) 0.046(3) -0.010(2) 0.002(2) -0.003(2)
C22 0.037(2) 0.033(2) 0.029(2) 0.0000(18) -0.0006(18) 0.0075(18)
C23 0.040(2) 0.042(3) 0.055(3) 0.001(3) 0.001(3) 0.020(2)
C25 0.056(2) 0.090(3) 0.031(2) 0.026(2) 0.0120(18) 0.041(2)
C26 0.060(2) 0.113(3) 0.047(2) 0.030(2) 0.0127(19) 0.032(2)
C27 0.065(2) 0.113(3) 0.049(2) 0.026(2) 0.0174(18) 0.035(2)
C28 0.068(2) 0.107(3) 0.046(2) 0.018(2) 0.0136(18) 0.044(2)
C29 0.075(2) 0.096(3) 0.043(2) 0.019(2) 0.009(2) 0.033(2)
C30 0.068(2) 0.085(3) 0.040(2) 0.019(2) 0.010(2) 0.031(2)
C31 0.034(3) 0.065(4) 0.047(3) 0.016(3) 0.000(2) -0.006(3)

loop_
_geom_bond_atom_site_label_1
_geom_bond_site_symmetry_1
_geom_bond_atom_site_label_2
_geom_bond_site_symmetry_2
_geom_bond_distance
_geom_bond_publ_flag
Pt1 . N1 . 2.017(4) yes
Pt1 . N2 . 2.079(4) yes
Pt1 . N3 . 1.977(4) yes
Pt1 . C25 . 2.016(5) yes
S1 . O1 . 1.440(4) yes
S1 . O2 . 1.438(4) yes
S1 . O3 . 1.441(4) yes
S1 . C31 . 1.821(6) yes
F1 . C31 . 1.327(7) yes
F2 . C31 . 1.339(7) yes
F3 . C31 . 1.340(8) yes
N1 . C1 . 1.306(6) yes
N1 . C5 . 1.439(5) yes
N2 . C2 . 1.288(5) yes
N2 . C14 . 1.435(5) yes
N3 . C22 . 1.125(6) yes
C1 . C2 . 1.501(6) yes
C1 . C4 . 1.480(6) yes
C2 . C3 . 1.496(6) yes
C3 . H31 . 0.968 no
C3 . H32 . 0.960 no
C3 . H33 . 0.959 no
C4 . H41 . 0.947 no
C4 . H42 . 0.971 no
C4 . H43 . 0.961 no
C5 . C6 . 1.417(6) yes
C5 . C10 . 1.370(7) yes
C6 . C7 . 1.403(7) yes
C6 . C11 . 1.498(7) yes
C7 . C8 . 1.367(9) yes
C7 . H71 . 0.925 no
C8 . C9 . 1.373(8) yes
C8 . H81 . 0.921 no
C9 . C10 . 1.407(7) yes
C9 . H91 . 0.921 no
C10 . C12 . 1.523(7) yes
C11 . H111 . 0.945 no
C11 . H112 . 0.962 no
C11 . H113 . 0.981 no
C12 . H121 . 0.950 no
C12 . H122 . 0.985 no
C12 . H123 . 0.997 no
C14 . C15 . 1.403(6) yes
C14 . C19 . 1.390(6) yes
C15 . C16 . 1.407(6) yes
C15 . C20 . 1.511(7) yes
C16 . C17 . 1.395(6) yes
C16 . H161 . 0.950 no
C17 . C18 . 1.376(7) yes
C17 . H171 . 0.937 no
C18 . C19 . 1.403(6) yes
C18 . H181 . 0.941 no
C19 . C21 . 1.518(6) yes
C20 . H201 . 0.967 no
C20 . H202 . 0.931 no
C20 . H203 . 0.964 no
C21 . H211 . 0.980 no
C21 . H212 . 0.943 no
C21 . H213 . 0.963 no
C22 . C23 . 1.465(6) yes
C23 . H231 . 0.919 no
C23 . H232 . 0.973 no
C23 . H233 . 0.971 no
C25 . C26 . 1.392(5) yes
C25 . C30 . 1.405(5) yes
C26 . C27 . 1.413(4) yes
C26 . H261 . 0.968 no
C27 . C28 . 1.404(5) yes
C27 . H271 . 0.928 no
C28 . C29 . 1.399(5) yes
C28 . H281 . 0.923 no
C29 . C30 . 1.401(4) yes
C29 . H291 . 0.945 no
C30 . H301 . 0.941 no
